data_4115433
loop_
_publ_author_name
'Karla A. Miller'
'Thomas W. Watson'
'John E. Bender'
'Mark M. Banaszak Holl'
'Jeff W. Kampf'

_publ_section_title
;
 Intermolecular C-H Insertions and Cyclization Reactions Involving a
 Stable Germylene
;
_journal_name_full 'Journal of the American Chemical Society'
_journal_page_first 982
_journal_page_last 983
_journal_paper_doi 10.1021/ja0026408
_journal_volume 123
_journal_year 2001
_chemical_formula_sum 'C16 H41 Ge N Si4'
_chemical_formula_weight 432.45
_chemical_name_systematic
;

  ?

;
_space_group_IT_number 41
_symmetry_cell_setting orthorhombic
_symmetry_space_group_name_Hall 'A 2 -2ab'
_symmetry_space_group_name_H-M 'A b a 2'
_atom_sites_solution_hydrogens geom
_atom_sites_solution_primary direct
_atom_sites_solution_secondary difmap
_audit_creation_method SHELXL-97
_cell_angle_alpha 90.00
_cell_angle_beta 90.00
_cell_angle_gamma 90.00
_cell_formula_units_Z 4
_cell_length_a 14.2877(2)
_cell_length_b 21.2552(4)
_cell_length_c 8.2422(2)
_cell_measurement_reflns_used 8192
_cell_measurement_temperature 158(2)
_cell_measurement_theta_max 26.34
_cell_measurement_theta_min 2.85
_cell_volume 2503.06(8)
_computing_cell_refinement 'Bruker SMART'
_computing_data_collection 'Bruker SMART'
_computing_data_reduction 'Bruker SHELXTL'
_computing_molecular_graphics 'Bruker SHELXTL'
_computing_publication_material 'Bruker SHELXTL'
_computing_structure_refinement 'Bruker SHELXTL'
_computing_structure_solution 'Bruker SHELXTL'
_diffrn_ambient_temperature 158(2)
_diffrn_measured_fraction_theta_full 0.994
_diffrn_measured_fraction_theta_max 0.994
_diffrn_measurement_device_type 'CCD area detector'
_diffrn_measurement_method 'phi and omega scans'
_diffrn_radiation_monochromator graphite
_diffrn_radiation_source 'sealed tube'
_diffrn_radiation_type MoK\a
_diffrn_radiation_wavelength 0.71073
_diffrn_reflns_av_R_equivalents 0.0652
_diffrn_reflns_av_sigmaI/netI 0.0525
_diffrn_reflns_limit_h_max 17
_diffrn_reflns_limit_h_min -17
_diffrn_reflns_limit_k_max 26
_diffrn_reflns_limit_k_min -26
_diffrn_reflns_limit_l_max 10
_diffrn_reflns_limit_l_min -10
_diffrn_reflns_number 11019
_diffrn_reflns_theta_full 26.34
_diffrn_reflns_theta_max 26.34
_diffrn_reflns_theta_min 2.85
_exptl_absorpt_coefficient_mu 1.414
_exptl_absorpt_correction_T_max 0.977
_exptl_absorpt_correction_T_min 0.737
_exptl_absorpt_correction_type multi-scan
_exptl_absorpt_process_details 'Blessing, Acta Cryst. (1995) A51 33-38.'
_exptl_crystal_colour needles
_exptl_crystal_density_diffrn 1.148
_exptl_crystal_description colorless
_exptl_crystal_F_000 928
_exptl_crystal_size_max 0.02
_exptl_crystal_size_mid 0.06
_exptl_crystal_size_min 0.40
_refine_diff_density_max 1.302
_refine_diff_density_min -1.553
_refine_diff_density_rms 0.117
_refine_ls_abs_structure_details 'Flack H D (1983), Acta Cryst. A39, 876-881'
_refine_ls_abs_structure_Flack 0.33(2)
_refine_ls_extinction_method none
_refine_ls_goodness_of_fit_ref 1.070
_refine_ls_hydrogen_treatment mixed
_refine_ls_matrix_type full
_refine_ls_number_parameters 129
_refine_ls_number_reflns 2521
_refine_ls_number_restraints 2
_refine_ls_restrained_S_all 1.070
_refine_ls_R_factor_all 0.0635
_refine_ls_R_factor_gt 0.0502
_refine_ls_shift/su_max 0.000
_refine_ls_shift/su_mean 0.000
_refine_ls_structure_factor_coef Fsqd
_refine_ls_weighting_details 'calc w=1/[\s^2^(Fo^2^)+(0.0807P)^2^+0.0000P] where P=(Fo^2^+2Fc^2^)/3'
_refine_ls_weighting_scheme calc
_refine_ls_wR_factor_gt 0.1174
_refine_ls_wR_factor_ref 0.1268
_reflns_number_gt 2160
_reflns_number_total 2521
_reflns_threshold_expression >2sigma(I)
_cod_data_source_file ja0026408.cif
_cod_data_source_block kma1
_cod_database_code 4115433

loop_
_symmetry_equiv_pos_as_xyz
'x, y, z'
'-x, -y, z'
'x+1/2, -y+1/2, z'
'-x+1/2, y+1/2, z'
'x, y+1/2, z+1/2'
'-x, -y+1/2, z+1/2'
'x+1/2, -y+1, z+1/2'
'-x+1/2, y+1, z+1/2'

loop_
_atom_site_label
_atom_site_type_symbol
_atom_site_fract_x
_atom_site_fract_y
_atom_site_fract_z
_atom_site_U_iso_or_equiv
_atom_site_adp_type
_atom_site_occupancy
_atom_site_symmetry_multiplicity
_atom_site_calc_flag
_atom_site_refinement_flags
_atom_site_disorder_assembly
_atom_site_disorder_group
Ge1 Ge 0.0000 0.0000 0.64058(11) 0.0329(2) Uani 1 2 d SD . .
H1 H -0.0787 0.0116 0.7686 0.064(4) Uiso 0.50 1 d PGD A -1
Si1 Si -0.08174(9) 0.11621(6) 0.43292(17) 0.0279(3) Uani 1 1 d . . .
Si2 Si 0.11761(8) 0.12949(5) 0.60361(14) 0.0250(3) Uani 1 1 d . . .
C1 C 0.0752(7) -0.0220(5) 0.8238(11) 0.029(2) Uani 0.50 1 d P B -1
H1A H 0.0889 -0.0676 0.8186 0.064(4) Uiso 0.50 1 calc PR B -1
H1B H 0.1356 0.0006 0.8155 0.064(4) Uiso 0.50 1 calc PR B -1
C2 C 0.0342(9) -0.0082(4) 0.9798(12) 0.037(3) Uani 0.50 1 d P B -1
C3 C 0.0273(3) 0.07493(19) 0.5111(6) 0.0212(8) Uani 1 1 d . B .
H3 H 0.0583 0.0582 0.4113 0.064(4) Uiso 1 1 calc R . .
C4 C -0.0575(4) 0.1566(3) 0.2357(7) 0.0446(14) Uani 1 1 d . B .
H4A H -0.0197 0.1943 0.2554 0.064(4) Uiso 1 1 calc R . .
H4B H -0.1168 0.1686 0.1846 0.064(4) Uiso 1 1 calc R . .
H4C H -0.0233 0.1280 0.1637 0.064(4) Uiso 1 1 calc R . .
C5 C -0.1787(3) 0.0593(3) 0.3931(8) 0.0494(16) Uani 1 1 d . B .
H5A H -0.2319 0.0816 0.3449 0.064(4) Uiso 1 1 calc R . .
H5B H -0.1982 0.0398 0.4954 0.064(4) Uiso 1 1 calc R . .
H5C H -0.1569 0.0267 0.3181 0.064(4) Uiso 1 1 calc R . .
C6 C -0.1283(4) 0.1760(3) 0.5823(8) 0.0474(14) Uani 1 1 d . B .
H6A H -0.1885 0.1923 0.5435 0.064(4) Uiso 1 1 calc R . .
H6B H -0.0836 0.2107 0.5927 0.064(4) Uiso 1 1 calc R . .
H6C H -0.1371 0.1559 0.6883 0.064(4) Uiso 1 1 calc R . .
C7 C 0.0834(3) 0.1533(2) 0.8136(5) 0.0328(11) Uani 1 1 d . B .
H7A H 0.1329 0.1793 0.8610 0.064(4) Uiso 1 1 calc R . .
H7B H 0.0744 0.1156 0.8804 0.064(4) Uiso 1 1 calc R . .
H7C H 0.0249 0.1773 0.8096 0.064(4) Uiso 1 1 calc R . .
C8 C 0.1337(4) 0.2025(2) 0.4797(7) 0.0361(12) Uani 1 1 d . B .
H8A H 0.1491 0.1909 0.3678 0.064(4) Uiso 1 1 calc R . .
H8B H 0.1848 0.2276 0.5256 0.064(4) Uiso 1 1 calc R . .
H8C H 0.0758 0.2271 0.4810 0.064(4) Uiso 1 1 calc R . .
C9 C 0.2368(3) 0.0907(2) 0.6131(7) 0.0354(11) Uani 1 1 d . B .
H9A H 0.2336 0.0534 0.6827 0.064(4) Uiso 1 1 calc R . .
H9B H 0.2825 0.1204 0.6579 0.064(4) Uiso 1 1 calc R . .
H9C H 0.2562 0.0782 0.5037 0.064(4) Uiso 1 1 calc R . .
N1 N 0.0000 0.0000 1.1046(9) 0.064(3) Uani 1 2 d S B -1

loop_
_atom_site_aniso_label
_atom_site_aniso_U_11
_atom_site_aniso_U_22
_atom_site_aniso_U_33
_atom_site_aniso_U_23
_atom_site_aniso_U_13
_atom_site_aniso_U_12
Ge1 0.0575(5) 0.0216(3) 0.0196(3) 0.000 0.000 -0.0025(3)
Si1 0.0221(6) 0.0264(6) 0.0353(7) 0.0043(5) -0.0052(6) 0.0021(5)
Si2 0.0211(5) 0.0262(6) 0.0276(7) -0.0038(5) 0.0011(5) -0.0023(4)
C1 0.026(5) 0.037(5) 0.023(5) 0.005(4) -0.005(4) 0.003(4)
C2 0.065(8) 0.024(5) 0.021(5) -0.004(3) -0.012(5) 0.010(5)
C3 0.022(2) 0.017(2) 0.025(2) 0.0017(17) 0.0023(17) 0.0005(16)
C4 0.053(4) 0.040(3) 0.041(3) 0.009(2) -0.012(3) -0.004(3)
C5 0.029(3) 0.044(3) 0.075(5) 0.011(3) -0.020(3) -0.002(2)
C6 0.035(3) 0.053(3) 0.054(4) -0.003(3) -0.006(3) 0.024(2)
C7 0.028(3) 0.041(3) 0.030(3) -0.009(2) 0.002(2) 0.001(2)
C8 0.039(3) 0.027(2) 0.043(3) 0.004(2) 0.007(2) -0.006(2)
C9 0.024(2) 0.041(2) 0.040(3) -0.007(2) -0.001(2) -0.0070(18)
N1 0.100(7) 0.061(5) 0.031(7) 0.000 0.000 0.009(4)

loop_
_atom_type_symbol
_atom_type_description
_atom_type_scat_dispersion_real
_atom_type_scat_dispersion_imag
_atom_type_scat_source
C C 0.0033 0.0016 'International Tables Vol C Tables 4.2.6.8 and 6.1.1.4'
H H 0.0000 0.0000 'International Tables Vol C Tables 4.2.6.8 and 6.1.1.4'
N N 0.0061 0.0033 'International Tables Vol C Tables 4.2.6.8 and 6.1.1.4'
Si Si 0.0817 0.0704 'International Tables Vol C Tables 4.2.6.8 and 6.1.1.4'
Ge Ge 0.1547 1.8001 'International Tables Vol C Tables 4.2.6.8 and 6.1.1.4'

loop_
_geom_angle_atom_site_label_1
_geom_angle_atom_site_label_2
_geom_angle_atom_site_label_3
_geom_angle
_geom_angle_site_symmetry_1
_geom_angle_site_symmetry_3
C1 Ge1 C1 75.6(7) . 2
C1 Ge1 C3 121.2(3) . .
C1 Ge1 C3 110.1(4) 2 .
C1 Ge1 C3 110.1(4) . 2
C1 Ge1 C3 121.2(3) 2 2
C3 Ge1 C3 113.9(3) . 2
C5 Si1 C4 106.4(3) . .
C5 Si1 C6 106.8(3) . .
C4 Si1 C6 108.8(3) . .
C5 Si1 C3 111.6(2) . .
C4 Si1 C3 110.8(2) . .
C6 Si1 C3 112.2(2) . .
C7 Si2 C8 108.3(2) . .
C7 Si2 C9 108.4(2) . .
C8 Si2 C9 105.8(2) . .
C7 Si2 C3 111.1(2) . .
C8 Si2 C3 111.8(2) . .
C9 Si2 C3 111.25(19) . .
C2 C1 Ge1 115.2(7) . .
N1 C2 C1 177(1) . .
Si2 C3 Si1 114.3(2) . .
Si2 C3 Ge1 114.5(2) . .
Si1 C3 Ge1 113.4(2) . .

loop_
_geom_bond_atom_site_label_1
_geom_bond_atom_site_label_2
_geom_bond_distance
_geom_bond_site_symmetry_2
Ge1 C1 1.911(9) .
Ge1 C1 1.911(9) 2
Ge1 C3 1.956(4) .
Ge1 C3 1.956(4) 2
Si1 C5 1.868(5) .
Si1 C4 1.871(5) .
Si1 C6 1.891(6) .
Si1 C3 1.901(4) .
Si2 C7 1.868(4) .
Si2 C8 1.872(5) .
Si2 C9 1.894(4) .
Si2 C3 1.895(4) .
C1 C2 1.443(15) .
C2 N1 1.153(13) .
